data_4063386
loop_
_publ_author_name
'Schulz, Axel'
'Villinger, Alexander'

_publ_section_title
;
 Mono- and Diazides of Bismuth
;
_journal_issue 2
_journal_name_full Organometallics
_journal_page_first 284
_journal_page_last 289
_journal_paper_doi 10.1021/om1009796
_journal_volume 30
_journal_year 2011
_chemical_formula_moiety 'C18 H24 Bi I N2'
_chemical_formula_sum 'C18 H24 Bi I N2'
_chemical_formula_weight 604.27
_chemical_name_systematic
;
bis[2-((dimethylamino)methyl)phenyl]iodobismuthane
;
_space_group_IT_number 14
_symmetry_cell_setting monoclinic
_symmetry_Int_Tables_number 14
_symmetry_space_group_name_Hall '-P 2yn'
_symmetry_space_group_name_H-M 'P 1 21/n 1'
_atom_sites_solution_hydrogens geom
_atom_sites_solution_primary direct
_atom_sites_solution_secondary difmap
_audit_author_name 'Villinger, A.'
_audit_creation_method SHELXL-97
_cell_angle_alpha 90.00
_cell_angle_beta 91.552(9)
_cell_angle_gamma 90.00
_cell_formula_units_Z 4
_cell_length_a 9.551(5)
_cell_length_b 16.309(9)
_cell_length_c 12.638(6)
_cell_measurement_reflns_used 9861
_cell_measurement_temperature 173(2)
_cell_measurement_theta_max 69.868
_cell_measurement_theta_min 8.048
_cell_volume 1967.9(18)
_computing_cell_refinement 'Bruker Apex V7.51A'
_computing_data_collection 'Bruker Apex V7.51A'
_computing_data_reduction 'Bruker SAINT'
_computing_molecular_graphics 'ORTEP-3v2.01 (Farrugia, 1997)'
_computing_publication_material SHELXL-97
_computing_structure_refinement 'SHELXL-97 (Sheldrick, 1997)'
_computing_structure_solution 'SHELXS-97 (Sheldrick, 1997)'
_diffrn_ambient_temperature 173(2)
_diffrn_measured_fraction_theta_full 0.996
_diffrn_measured_fraction_theta_max 0.996
_diffrn_measurement_device_type 'Bruker Apex Kappa II-CCD-diffractometer'
_diffrn_measurement_method 'phi and omega scans'
_diffrn_radiation_monochromator graphite
_diffrn_radiation_source 'sealed tube'
_diffrn_radiation_type MoK\a
_diffrn_radiation_wavelength 0.71073
_diffrn_reflns_av_R_equivalents 0.0328
_diffrn_reflns_av_sigmaI/netI 0.0272
_diffrn_reflns_limit_h_max 14
_diffrn_reflns_limit_h_min -14
_diffrn_reflns_limit_k_max 23
_diffrn_reflns_limit_k_min -24
_diffrn_reflns_limit_l_max 19
_diffrn_reflns_limit_l_min -18
_diffrn_reflns_number 28624
_diffrn_reflns_theta_full 32.50
_diffrn_reflns_theta_max 32.50
_diffrn_reflns_theta_min 4.57
_exptl_absorpt_coefficient_mu 10.528
_exptl_absorpt_correction_T_max 0.4191
_exptl_absorpt_correction_T_min 0.1443
_exptl_absorpt_correction_type multi-scan
_exptl_absorpt_process_details '(SADABS; Sheldrick, 2004)'
_exptl_crystal_colour colourless
_exptl_crystal_density_diffrn 2.040
_exptl_crystal_density_method 'not measured'
_exptl_crystal_description block
_exptl_crystal_F_000 1128
_exptl_crystal_size_max 0.30
_exptl_crystal_size_mid 0.11
_exptl_crystal_size_min 0.10
_refine_diff_density_max 1.300
_refine_diff_density_min -0.838
_refine_diff_density_rms 0.112
_refine_ls_extinction_method none
_refine_ls_goodness_of_fit_ref 1.053
_refine_ls_hydrogen_treatment constr
_refine_ls_matrix_type full
_refine_ls_number_parameters 203
_refine_ls_number_reflns 7102
_refine_ls_number_restraints 0
_refine_ls_restrained_S_all 1.053
_refine_ls_R_factor_all 0.0248
_refine_ls_R_factor_gt 0.0187
_refine_ls_shift/su_max 0.007
_refine_ls_shift/su_mean 0.000
_refine_ls_structure_factor_coef Fsqd
_refine_ls_weighting_details 'calc w=1/[\s^2^(Fo^2^)+(0.0157P)^2^+0.2107P] where P=(Fo^2^+2Fc^2^)/3'
_refine_ls_weighting_scheme calc
_refine_ls_wR_factor_gt 0.0401
_refine_ls_wR_factor_ref 0.0412
_reflns_number_gt 6245
_reflns_number_total 7102
_reflns_threshold_expression >2\s(I)
_cod_data_source_file om1009796_si_002.cif
_cod_data_source_block r2bii
_cod_original_cell_volume 1967.8(17)
_cod_original_sg_symbol_H-M 'P 21/n'
_cod_database_code 4063386

loop_
_symmetry_equiv_pos_as_xyz
'x, y, z'
'-x+1/2, y+1/2, -z+1/2'
'-x, -y, -z'
'x-1/2, -y-1/2, z-1/2'

loop_
_atom_site_label
_atom_site_type_symbol
_atom_site_fract_x
_atom_site_fract_y
_atom_site_fract_z
_atom_site_U_iso_or_equiv
_atom_site_adp_type
_atom_site_occupancy
_atom_site_symmetry_multiplicity
_atom_site_calc_flag
_atom_site_refinement_flags
_atom_site_disorder_assembly
_atom_site_disorder_group
Bi Bi 0.413866(7) 0.147940(4) 1.063833(6) 0.02041(2) Uani 1 1 d . . .
I I 0.232554(15) 0.086478(8) 1.245259(10) 0.02743(3) Uani 1 1 d . . .
N1 N 0.53521(18) 0.17573(11) 0.89268(14) 0.0238(3) Uani 1 1 d . . .
N2 N 0.5252(2) 0.32824(11) 1.10134(15) 0.0284(4) Uani 1 1 d . . .
C1 C 0.3241(2) 0.05786(12) 0.94365(16) 0.0228(4) Uani 1 1 d . . .
C2 C 0.4019(2) 0.04892(12) 0.85235(17) 0.0250(4) Uani 1 1 d . . .
C3 C 0.3575(3) -0.00467(14) 0.77264(18) 0.0334(5) Uani 1 1 d . . .
H3 H 0.4102 -0.0103 0.7104 0.040 Uiso 1 1 calc R . .
C4 C 0.2353(3) -0.05013(15) 0.7846(2) 0.0391(6) Uani 1 1 d . . .
H4 H 0.2051 -0.0869 0.7303 0.047 Uiso 1 1 calc R . .
C5 C 0.1579(3) -0.04213(14) 0.8748(2) 0.0380(5) Uani 1 1 d . . .
H5 H 0.0744 -0.0730 0.8823 0.046 Uiso 1 1 calc R . .
C6 C 0.2026(2) 0.01133(14) 0.95439(19) 0.0308(4) Uani 1 1 d . . .
H6 H 0.1500 0.0163 1.0168 0.037 Uiso 1 1 calc R . .
C7 C 0.5387(2) 0.09405(13) 0.84336(19) 0.0307(5) Uani 1 1 d . . .
H7A H 0.6144 0.0613 0.8777 0.037 Uiso 1 1 calc R . .
H7B H 0.5607 0.1001 0.7676 0.037 Uiso 1 1 calc R . .
C8 C 0.4591(2) 0.23462(14) 0.82373(18) 0.0310(5) Uani 1 1 d . . .
H8A H 0.5068 0.2395 0.7563 0.047 Uiso 1 1 calc R . .
H8B H 0.4568 0.2883 0.8585 0.047 Uiso 1 1 calc R . .
H8C H 0.3631 0.2152 0.8105 0.047 Uiso 1 1 calc R . .
C9 C 0.6791(2) 0.20520(15) 0.9157(2) 0.0328(5) Uani 1 1 d . . .
H9A H 0.7302 0.2086 0.8496 0.049 Uiso 1 1 calc R . .
H9B H 0.7272 0.1669 0.9641 0.049 Uiso 1 1 calc R . .
H9C H 0.6754 0.2596 0.9485 0.049 Uiso 1 1 calc R . .
C10 C 0.2500(2) 0.24535(12) 1.03165(16) 0.0228(4) Uani 1 1 d . . .
C11 C 0.2692(2) 0.32097(13) 1.08197(16) 0.0256(4) Uani 1 1 d . . .
C12 C 0.1718(3) 0.38429(14) 1.06210(18) 0.0331(5) Uani 1 1 d . . .
H12 H 0.1845 0.4361 1.0954 0.040 Uiso 1 1 calc R . .
C13 C 0.0574(3) 0.37141(16) 0.9941(2) 0.0375(5) Uani 1 1 d . . .
H13 H -0.0078 0.4144 0.9808 0.045 Uiso 1 1 calc R . .
C14 C 0.0382(2) 0.29610(16) 0.9458(2) 0.0355(5) Uani 1 1 d . . .
H14 H -0.0404 0.2873 0.8995 0.043 Uiso 1 1 calc R . .
C15 C 0.1344(2) 0.23294(14) 0.96490(18) 0.0288(4) Uani 1 1 d . . .
H15 H 0.1204 0.1811 0.9319 0.035 Uiso 1 1 calc R . .
C16 C 0.3927(3) 0.33432(13) 1.15694(17) 0.0291(4) Uani 1 1 d . . .
H16A H 0.3856 0.3892 1.1898 0.035 Uiso 1 1 calc R . .
H16B H 0.3912 0.2928 1.2140 0.035 Uiso 1 1 calc R . .
C17 C 0.6431(3) 0.31841(18) 1.1764(2) 0.0405(6) Uani 1 1 d . . .
H17A H 0.6487 0.3663 1.2232 0.061 Uiso 1 1 calc R . .
H17B H 0.7302 0.3135 1.1376 0.061 Uiso 1 1 calc R . .
H17C H 0.6294 0.2688 1.2187 0.061 Uiso 1 1 calc R . .
C18 C 0.5455(3) 0.40218(15) 1.0377(2) 0.0418(6) Uani 1 1 d . . .
H18A H 0.4643 0.4101 0.9897 0.063 Uiso 1 1 calc R . .
H18B H 0.6302 0.3961 0.9963 0.063 Uiso 1 1 calc R . .
H18C H 0.5556 0.4498 1.0846 0.063 Uiso 1 1 calc R . .

loop_
_atom_site_aniso_label
_atom_site_aniso_U_11
_atom_site_aniso_U_22
_atom_site_aniso_U_33
_atom_site_aniso_U_23
_atom_site_aniso_U_13
_atom_site_aniso_U_12
Bi 0.01930(4) 0.01940(4) 0.02240(4) 0.00017(2) -0.00175(2) -0.00034(2)
I 0.02973(7) 0.02606(6) 0.02683(7) 0.00013(5) 0.00684(5) 0.00195(5)
N1 0.0212(8) 0.0234(8) 0.0270(9) 0.0013(6) 0.0025(7) -0.0012(6)
N2 0.0324(10) 0.0268(8) 0.0255(9) 0.0022(7) -0.0050(7) -0.0052(7)
C1 0.0233(9) 0.0201(8) 0.0248(9) -0.0021(7) -0.0026(7) 0.0011(7)
C2 0.0265(10) 0.0213(9) 0.0270(10) -0.0002(7) -0.0022(8) 0.0051(7)
C3 0.0445(14) 0.0278(10) 0.0277(11) -0.0054(8) -0.0036(10) 0.0070(9)
C4 0.0454(14) 0.0306(11) 0.0403(13) -0.0112(10) -0.0156(11) 0.0036(10)
C5 0.0290(12) 0.0327(12) 0.0518(15) -0.0070(10) -0.0099(11) -0.0041(9)
C6 0.0249(10) 0.0294(11) 0.0380(12) -0.0037(9) -0.0008(9) -0.0037(8)
C7 0.0320(11) 0.0277(10) 0.0329(11) -0.0006(8) 0.0088(9) 0.0027(8)
C8 0.0336(12) 0.0276(10) 0.0317(11) 0.0071(8) -0.0024(9) -0.0004(8)
C9 0.0209(10) 0.0372(12) 0.0405(13) 0.0037(10) 0.0045(9) -0.0041(8)
C10 0.0227(9) 0.0229(9) 0.0228(9) -0.0006(7) 0.0013(7) 0.0029(7)
C11 0.0305(11) 0.0245(9) 0.0219(9) -0.0006(7) 0.0015(8) 0.0018(8)
C12 0.0405(13) 0.0252(10) 0.0337(11) -0.0017(9) 0.0018(10) 0.0065(9)
C13 0.0368(13) 0.0365(12) 0.0394(13) 0.0043(10) 0.0016(10) 0.0148(10)
C14 0.0252(11) 0.0415(13) 0.0394(13) 0.0011(10) -0.0045(9) 0.0060(9)
C15 0.0232(10) 0.0309(10) 0.0321(11) -0.0041(8) -0.0015(8) 0.0006(8)
C16 0.0395(12) 0.0249(10) 0.0225(10) -0.0044(7) -0.0036(9) -0.0026(8)
C17 0.0381(13) 0.0466(14) 0.0361(13) 0.0025(11) -0.0129(11) -0.0104(11)
C18 0.0569(17) 0.0325(12) 0.0357(13) 0.0056(10) -0.0023(11) -0.0117(11)

loop_
_atom_type_symbol
_atom_type_description
_atom_type_scat_dispersion_real
_atom_type_scat_dispersion_imag
_atom_type_scat_source
C C 0.0033 0.0016 'International Tables Vol C Tables 4.2.6.8 and 6.1.1.4'
H H 0.0000 0.0000 'International Tables Vol C Tables 4.2.6.8 and 6.1.1.4'
N N 0.0061 0.0033 'International Tables Vol C Tables 4.2.6.8 and 6.1.1.4'
I I -0.4742 1.8119 'International Tables Vol C Tables 4.2.6.8 and 6.1.1.4'
Bi Bi -4.1077 10.2566 'International Tables Vol C Tables 4.2.6.8 and 6.1.1.4'

loop_
_geom_angle_atom_site_label_1
_geom_angle_atom_site_label_2
_geom_angle_atom_site_label_3
_geom_angle
_geom_angle_site_symmetry_1
_geom_angle_site_symmetry_3
_geom_angle_publ_flag
C10 Bi C1 95.02(8) . . ?
C10 Bi N1 92.95(7) . . ?
C1 Bi N1 73.50(7) . . ?
C10 Bi I 87.83(6) . . ?
C1 Bi I 94.46(6) . . ?
N1 Bi I 167.96(4) . . ?
C7 N1 C8 110.85(18) . . ?
C7 N1 C9 110.23(17) . . ?
C8 N1 C9 110.20(17) . . ?
C7 N1 Bi 102.53(12) . . ?
C8 N1 Bi 113.14(13) . . ?
C9 N1 Bi 109.67(13) . . ?
C17 N2 C18 109.62(19) . . ?
C17 N2 C16 110.85(19) . . ?
C18 N2 C16 109.61(19) . . ?
C6 C1 C2 119.05(19) . . ?
C6 C1 Bi 126.02(16) . . ?
C2 C1 Bi 114.92(14) . . ?
C3 C2 C1 120.4(2) . . ?
C3 C2 C7 120.0(2) . . ?
C1 C2 C7 119.55(19) . . ?
C2 C3 C4 119.7(2) . . ?
C2 C3 H3 120.2 . . ?
C4 C3 H3 120.2 . . ?
C5 C4 C3 120.5(2) . . ?
C5 C4 H4 119.7 . . ?
C3 C4 H4 119.7 . . ?
C4 C5 C6 119.7(2) . . ?
C4 C5 H5 120.2 . . ?
C6 C5 H5 120.2 . . ?
C5 C6 C1 120.7(2) . . ?
C5 C6 H6 119.6 . . ?
C1 C6 H6 119.6 . . ?
N1 C7 C2 112.35(17) . . ?
N1 C7 H7A 109.1 . . ?
C2 C7 H7A 109.1 . . ?
N1 C7 H7B 109.1 . . ?
C2 C7 H7B 109.1 . . ?
H7A C7 H7B 107.9 . . ?
N1 C8 H8A 109.5 . . ?
N1 C8 H8B 109.5 . . ?
H8A C8 H8B 109.5 . . ?
N1 C8 H8C 109.5 . . ?
H8A C8 H8C 109.5 . . ?
H8B C8 H8C 109.5 . . ?
N1 C9 H9A 109.5 . . ?
N1 C9 H9B 109.5 . . ?
H9A C9 H9B 109.5 . . ?
N1 C9 H9C 109.5 . . ?
H9A C9 H9C 109.5 . . ?
H9B C9 H9C 109.5 . . ?
C15 C10 C11 119.90(19) . . ?
C15 C10 Bi 122.92(15) . . ?
C11 C10 Bi 117.18(15) . . ?
C10 C11 C12 119.2(2) . . ?
C10 C11 C16 120.27(18) . . ?
C12 C11 C16 120.5(2) . . ?
C13 C12 C11 120.3(2) . . ?
C13 C12 H12 119.8 . . ?
C11 C12 H12 119.8 . . ?
C14 C13 C12 120.1(2) . . ?
C14 C13 H13 120.0 . . ?
C12 C13 H13 120.0 . . ?
C13 C14 C15 120.0(2) . . ?
C13 C14 H14 120.0 . . ?
C15 C14 H14 120.0 . . ?
C10 C15 C14 120.5(2) . . ?
C10 C15 H15 119.8 . . ?
C14 C15 H15 119.8 . . ?
N2 C16 C11 111.07(18) . . ?
N2 C16 H16A 109.4 . . ?
C11 C16 H16A 109.4 . . ?
N2 C16 H16B 109.4 . . ?
C11 C16 H16B 109.4 . . ?
H16A C16 H16B 108.0 . . ?
N2 C17 H17A 109.5 . . ?
N2 C17 H17B 109.5 . . ?
H17A C17 H17B 109.5 . . ?
N2 C17 H17C 109.5 . . ?
H17A C17 H17C 109.5 . . ?
H17B C17 H17C 109.5 . . ?
N2 C18 H18A 109.5 . . ?
N2 C18 H18B 109.5 . . ?
H18A C18 H18B 109.5 . . ?
N2 C18 H18C 109.5 . . ?
H18A C18 H18C 109.5 . . ?
H18B C18 H18C 109.5 . . ?

loop_
_geom_bond_atom_site_label_1
_geom_bond_atom_site_label_2
_geom_bond_distance
_geom_bond_site_symmetry_2
_geom_bond_publ_flag
Bi C10 2.259(2) . ?
Bi C1 2.265(2) . ?
Bi N1 2.522(2) . ?
Bi I 3.0782(10) . ?
N1 C7 1.472(3) . ?
N1 C8 1.475(3) . ?
N1 C9 1.478(3) . ?
N2 C17 1.461(3) . ?
N2 C18 1.465(3) . ?
N2 C16 1.468(3) . ?
C1 C6 1.396(3) . ?
C1 C2 1.397(3) . ?
C2 C3 1.391(3) . ?
C2 C7 1.507(3) . ?
C3 C4 1.394(4) . ?
C3 H3 0.9500 . ?
C4 C5 1.382(4) . ?
C4 H4 0.9500 . ?
C5 C6 1.390(3) . ?
C5 H5 0.9500 . ?
C6 H6 0.9500 . ?
C7 H7A 0.9900 . ?
C7 H7B 0.9900 . ?
C8 H8A 0.9800 . ?
C8 H8B 0.9800 . ?
C8 H8C 0.9800 . ?
C9 H9A 0.9800 . ?
C9 H9B 0.9800 . ?
C9 H9C 0.9800 . ?
C10 C15 1.386(3) . ?
C10 C11 1.397(3) . ?
C11 C12 1.408(3) . ?
C11 C16 1.509(3) . ?
C12 C13 1.388(4) . ?
C12 H12 0.9500 . ?
C13 C14 1.382(4) . ?
C13 H13 0.9500 . ?
C14 C15 1.397(3) . ?
C14 H14 0.9500 . ?
C15 H15 0.9500 . ?
C16 H16A 0.9900 . ?
C16 H16B 0.9900 . ?
C17 H17A 0.9800 . ?
C17 H17B 0.9800 . ?
C17 H17C 0.9800 . ?
C18 H18A 0.9800 . ?
C18 H18B 0.9800 . ?
C18 H18C 0.9800 . ?

loop_
_geom_torsion_atom_site_label_1
_geom_torsion_atom_site_label_2
_geom_torsion_atom_site_label_3
_geom_torsion_atom_site_label_4
_geom_torsion
_geom_torsion_site_symmetry_1
_geom_torsion_site_symmetry_2
_geom_torsion_site_symmetry_3
_geom_torsion_site_symmetry_4
_geom_torsion_publ_flag
C10 Bi N1 C7 -125.99(13) . . . . ?
C1 Bi N1 C7 -31.63(13) . . . . ?
I Bi N1 C7 -32.6(3) . . . . ?
C10 Bi N1 C8 -6.56(15) . . . . ?
C1 Bi N1 C8 87.80(15) . . . . ?
I Bi N1 C8 86.9(2) . . . . ?
C10 Bi N1 C9 116.91(15) . . . . ?
C1 Bi N1 C9 -148.73(15) . . . . ?
I Bi N1 C9 -149.67(16) . . . . ?
C10 Bi C1 C6 -73.77(19) . . . . ?
N1 Bi C1 C6 -165.4(2) . . . . ?
I Bi C1 C6 14.43(18) . . . . ?
C10 Bi C1 C2 107.34(15) . . . . ?
N1 Bi C1 C2 15.75(14) . . . . ?
I Bi C1 C2 -164.45(14) . . . . ?
C6 C1 C2 C3 1.0(3) . . . . ?
Bi C1 C2 C3 179.97(16) . . . . ?
C6 C1 C2 C7 -175.5(2) . . . . ?
Bi C1 C2 C7 3.5(2) . . . . ?
C1 C2 C3 C4 -0.5(3) . . . . ?
C7 C2 C3 C4 175.9(2) . . . . ?
C2 C3 C4 C5 0.2(4) . . . . ?
C3 C4 C5 C6 -0.4(4) . . . . ?
C4 C5 C6 C1 0.8(4) . . . . ?
C2 C1 C6 C5 -1.1(3) . . . . ?
Bi C1 C6 C5 -179.99(17) . . . . ?
C8 N1 C7 C2 -77.5(2) . . . . ?
C9 N1 C7 C2 160.24(19) . . . . ?
Bi N1 C7 C2 43.55(19) . . . . ?
C3 C2 C7 N1 147.5(2) . . . . ?
C1 C2 C7 N1 -36.0(3) . . . . ?
C1 Bi C10 C15 6.25(18) . . . . ?
N1 Bi C10 C15 79.93(17) . . . . ?
I Bi C10 C15 -88.04(17) . . . . ?
C1 Bi C10 C11 -173.43(15) . . . . ?
N1 Bi C10 C11 -99.75(15) . . . . ?
I Bi C10 C11 92.28(15) . . . . ?
C15 C10 C11 C12 -1.4(3) . . . . ?
Bi C10 C11 C12 178.30(16) . . . . ?
C15 C10 C11 C16 178.4(2) . . . . ?
Bi C10 C11 C16 -1.9(3) . . . . ?
C10 C11 C12 C13 0.6(3) . . . . ?
C16 C11 C12 C13 -179.2(2) . . . . ?
C11 C12 C13 C14 0.2(4) . . . . ?
C12 C13 C14 C15 -0.3(4) . . . . ?
C11 C10 C15 C14 1.3(3) . . . . ?
Bi C10 C15 C14 -178.33(17) . . . . ?
C13 C14 C15 C10 -0.5(4) . . . . ?
C17 N2 C16 C11 -164.29(19) . . . . ?
C18 N2 C16 C11 74.6(2) . . . . ?
C10 C11 C16 N2 63.9(3) . . . . ?
C12 C11 C16 N2 -116.3(2) . . . . ?
